data_2100202
loop_
_publ_author_name
'Derollez, Patrick'
'Correia, Nat\'alia T.'
'Dan\`ede, Florence'
'Capet, Fr\'ed\'eric'
'Affouard, Fr\'ed\'eric'
'Lefebvre, Jacques'
'Descamps, Marc'

_publ_section_title
;
 <i>Ab initio</i> structure determination of the high-temperature phase
 of anhydrous caffeine by X-ray powder diffraction
;
_journal_issue 3
_journal_name_full 'Acta Crystallographica Section B'
_journal_page_first 329
_journal_page_last 334
_journal_paper_doi 10.1107/S010876810500546X
_journal_volume 61
_journal_year 2005
_chemical_formula_moiety 'C8 H10 N4 O2'
_chemical_formula_sum 'C8 H10 N4 O2'
_chemical_formula_weight 194.20
_chemical_name_common caffeine
_chemical_name_systematic 1,3,7-Trimethylpurine-2,6-dione
_space_group_IT_number 161
_symmetry_cell_setting trigonal
_symmetry_space_group_name_Hall 'R 3 -2"c'
_symmetry_space_group_name_H-M 'R 3 c :H'
_cell_angle_alpha 90.00000
_cell_angle_beta 90.00000
_cell_angle_gamma 120.00000
_cell_formula_units_Z 6
_cell_length_a 14.9372(5)
_cell_length_b 14.9372(5)
_cell_length_c 6.8980(2)
_cell_measurement_temperature 278
_cell_volume 1332.88(7)
_computing_structure_refinement FULLPROF
_diffrn_radiation_type 'Cu K\a'
_diffrn_radiation_wavelength 1.54056
_exptl_absorpt_coefficient_mu 0.912
_refine_ls_number_parameters 47
_refine_ls_number_reflns 222
_refine_ls_number_restraints 0
_cod_data_source_file lc5020.cif
_cod_data_source_block caffeine
_cod_depositor_comments
;
 Changing the values of the '_atom_type_symbol' data item to match those of
 the _atom_site_type_symbol data item.

 Antanas Vaitkus,
 2017-11-14

 Updating the _chemical_name_systematic data item value.

 Antanas Vaitkus,
 2017-11-14

The following automatic conversions were performed:
'_symmetry_cell_setting' value 'Trigonal' changed to 'trigonal' according
to '/home/saulius/struct/CIF-dictionaries/cif_core.dic' dictionary named
'cif_core.dic' version 2.4.1 from 2010-06-29.

Automatic conversion script
Id: cif_fix_enum 1527 2010-12-29 10:47:43Z saulius 

The following automatic conversions were performed:

'_symmetry_cell_setting' value 'Trigonal' changed to 'trigonal'
according to /home/saulius/struct/CIF-dictionaries/cif_core.dic
dictionary named 'cif_core.dic' version 2.4.1 from 2010-06-29.

Automatic conversion script
Id: cif_fix_values 1715 2011-07-08 13:25:40Z adriana 
;
_cod_original_sg_symbol_Hall 'R 3 -2"C'
_cod_original_sg_symbol_H-M 'R 3 c'
_cod_database_code 2100202

loop_
_symmetry_equiv_pos_as_xyz
x,y,z
-y,x-y,z
-x+y,-x,z
-y,-x,z+1/2
-x+y,y,z+1/2
x,x-y,z+1/2
x+2/3,y+1/3,z+1/3
-y+2/3,x-y+1/3,z+1/3
-x+y+2/3,-x+1/3,z+1/3
-y+2/3,-x+1/3,z+5/6
-x+y+2/3,y+1/3,z+5/6
x+2/3,x-y+1/3,z+5/6
x+1/3,y+2/3,z+2/3
-y+1/3,x-y+2/3,z+2/3
-x+y+1/3,-x+2/3,z+2/3
-y+1/3,-x+2/3,z+1/6
-x+y+1/3,y+2/3,z+1/6
x+1/3,x-y+2/3,z+1/6

loop_
_atom_site_label
_atom_site_fract_x
_atom_site_fract_y
_atom_site_fract_z
_atom_site_U_iso_or_equiv
_atom_site_adp_type
_atom_site_occupancy
_atom_site_type_symbol
C5 -0.06613 -0.06314 0.09562 0.00000 Uiso 1.00000 C
C4 0.02779 -0.05534 0.10000 0.00000 Uiso 1.00000 C
N3 0.11676 0.04116 0.08226 0.00000 Uiso 1.00000 N
C2 0.10866 0.12960 0.06000 0.00000 Uiso 1.00000 C
O11 0.18634 0.21385 0.04451 0.00000 Uiso 1.00000 O
N1 0.01159 0.12154 0.05547 0.00000 Uiso 1.00000 N
C6 -0.07738 0.02504 0.07321 0.00000 Uiso 1.00000 C
O13 -0.16212 0.01800 0.06926 0.00000 Uiso 1.00000 O
N7 -0.13793 -0.16353 0.11547 0.00000 Uiso 1.00000 N
N9 0.01389 -0.15092 0.12255 0.00000 Uiso 1.00000 N
C8 -0.08863 -0.21778 0.13210 0.00000 Uiso 1.00000 C
C14 -0.25110 -0.20663 0.11847 0.00000 Uiso 1.00000 C
C12 0.21968 0.04971 0.08706 0.00000 Uiso 1.00000 C
C10 0.00300 0.21530 0.03186 0.00000 Uiso 1.00000 C
H8 -0.12146 -0.29285 0.14834 0.00000 Uiso 1.00000 H
H14a -0.27317 -0.19028 -0.00382 0.00000 Uiso 1.00000 H
H14b -0.28567 -0.28182 0.13462 0.00000 Uiso 1.00000 H
H14c -0.26951 -0.17639 0.22660 0.00000 Uiso 1.00000 H
H12a 0.22513 0.00926 -0.01943 0.00000 Uiso 1.00000 H
H12b 0.27338 0.12237 0.07281 0.00000 Uiso 1.00000 H
H12c 0.22878 0.02315 0.21098 0.00000 Uiso 1.00000 H
H10a 0.03488 0.24909 -0.09109 0.00000 Uiso 1.00000 H
H10b -0.07008 0.19602 0.03170 0.00000 Uiso 1.00000 H
H10c 0.03791 0.26293 0.13930 0.00000 Uiso 1.00000 H

loop_
_atom_type_symbol
_atom_type_scat_dispersion_real
_atom_type_scat_dispersion_imag
_atom_type_scat_source
C 0.01700 0.00900 International_Tables_for_Crystallography_Vol.C(1991)_Tables_6.1.1.4_and_6.1.1.5
N 0.02900 0.01800 International_Tables_for_Crystallography_Vol.C(1991)_Tables_6.1.1.4_and_6.1.1.5
O 0.04700 0.03200 International_Tables_for_Crystallography_Vol.C(1991)_Tables_6.1.1.4_and_6.1.1.5
H 0.00000 0.00000 International_Tables_for_Crystallography_Vol.C(1991)_Tables_6.1.1.4_and_6.1.1.5

loop_
_cod_related_entry_id
_cod_related_entry_database
_cod_related_entry_code
1 ChemSpider 2424
2 DrugBank DB00201
3 PubChem 2519
